data_4326879
loop_
_publ_author_name
'Rajendra Shakya'
'Zhaodong Wang'
'Douglas R. Powell'
'Robert P. Houser'

_publ_section_title
;
 Tetradentate vs Pentadentate Coordination in Copper(II) Complexes of
 Pyridylbis(aminophenol) Ligands Depends on Nucleophilicity of Phenol
 Donors
;
_journal_name_full 'Inorganic Chemistry'
_journal_page_first 11581
_journal_page_last 11591
_journal_paper_doi 10.1021/ic201536c
_journal_volume 50
_journal_year 2011
_chemical_absolute_configuration ad
_chemical_formula_moiety 'C40 H61 Cu N3 O3, C H4 O, 0.5(H2 O)'
_chemical_formula_sum 'C41 H66 Cu N3 O4.5'
_chemical_formula_weight 736.51
_chemical_name_systematic
; 
 ? 
;
_space_group_IT_number 19
_symmetry_cell_setting orthorhombic
_symmetry_space_group_name_Hall 'P 2ac 2ab'
_symmetry_space_group_name_H-M 'P 21 21 21'
_atom_sites_solution_hydrogens geom
_atom_sites_solution_primary direct
_atom_sites_solution_secondary difmap
_audit_creation_method SHELXL-97
_cell_angle_alpha 90.00
_cell_angle_beta 90.00
_cell_angle_gamma 90.00
_cell_formula_units_Z 4
_cell_length_a 12.597(2)
_cell_length_b 13.704(3)
_cell_length_c 23.683(5)
_cell_measurement_reflns_used 8609
_cell_measurement_temperature 100(2)
_cell_measurement_theta_max 28.24
_cell_measurement_theta_min 2.27
_cell_volume 4088.4(14)
_computing_cell_refinement 'Bruker SAINT'
_computing_data_collection 'Bruker SMART'
_computing_data_reduction 'Bruker SAINT'
_computing_molecular_graphics 'SHELXTL (Sheldrick, 2008)'
_computing_publication_material 'SHELXTL (Sheldrick, 2008)'
_computing_structure_refinement 'SHELXTL (Sheldrick, 2008)'
_computing_structure_solution 'SHELXTL (Sheldrick, 2008)'
_diffrn_ambient_temperature 100(2)
_diffrn_measured_fraction_theta_full 1.000
_diffrn_measured_fraction_theta_max 1.000
_diffrn_measurement_device_type 'CCD Bruker APEX'
_diffrn_measurement_method '\w scans'
_diffrn_radiation_monochromator graphite
_diffrn_radiation_source 'fine-focus sealed tube'
_diffrn_radiation_type MoK\a
_diffrn_radiation_wavelength 0.71073
_diffrn_reflns_av_R_equivalents 0.0243
_diffrn_reflns_av_sigmaI/netI 0.0180
_diffrn_reflns_limit_h_max 15
_diffrn_reflns_limit_h_min -15
_diffrn_reflns_limit_k_max 16
_diffrn_reflns_limit_k_min -16
_diffrn_reflns_limit_l_max 29
_diffrn_reflns_limit_l_min -29
_diffrn_reflns_number 43041
_diffrn_reflns_theta_full 26.00
_diffrn_reflns_theta_max 26.00
_diffrn_reflns_theta_min 1.72
_diffrn_standards_number 0
_exptl_absorpt_coefficient_mu 0.577
_exptl_absorpt_correction_T_max 0.8933
_exptl_absorpt_correction_T_min 0.7613
_exptl_absorpt_correction_type multi-scan
_exptl_absorpt_process_details 'SADABS (Sheldrick, 2001)'
_exptl_crystal_colour green
_exptl_crystal_density_diffrn 1.197
_exptl_crystal_description block
_exptl_crystal_F_000 1592
_exptl_crystal_size_max 0.50
_exptl_crystal_size_mid 0.28
_exptl_crystal_size_min 0.20
_refine_diff_density_max 0.338
_refine_diff_density_min -0.224
_refine_diff_density_rms 0.050
_refine_ls_abs_structure_details 'Flack H D (1983), Acta Cryst. A39, 876-881'
_refine_ls_abs_structure_Flack -0.004(7)
_refine_ls_extinction_method none
_refine_ls_goodness_of_fit_ref 1.020
_refine_ls_hydrogen_treatment mixed
_refine_ls_matrix_type full
_refine_ls_number_parameters 463
_refine_ls_number_reflns 8036
_refine_ls_number_restraints 1
_refine_ls_restrained_S_all 1.020
_refine_ls_R_factor_all 0.0285
_refine_ls_R_factor_gt 0.0273
_refine_ls_shift/su_max 0.001
_refine_ls_shift/su_mean 0.000
_refine_ls_structure_factor_coef Fsqd
_refine_ls_weighting_details 'calc w=1/[\s^2^(Fo^2^)+(0.0520P)^2^+0.9000P] where P=(Fo^2^+2Fc^2^)/3'
_refine_ls_weighting_scheme calc
_refine_ls_wR_factor_gt 0.0757
_refine_ls_wR_factor_ref 0.0769
_reflns_number_gt 7775
_reflns_number_total 8036
_reflns_threshold_expression I>2\s(I)
_cod_data_source_file ic201536c_si_002_3.cif
_cod_data_source_block 2
_cod_original_formula_sum 'C41 H66 Cu N3 O4.50'
_cod_database_code 4326879

loop_
_symmetry_equiv_pos_as_xyz
'x, y, z'
'-x+1/2, -y, z+1/2'
'-x, y+1/2, -z+1/2'
'x+1/2, -y+1/2, -z'

loop_
_atom_site_label
_atom_site_type_symbol
_atom_site_fract_x
_atom_site_fract_y
_atom_site_fract_z
_atom_site_U_iso_or_equiv
_atom_site_adp_type
_atom_site_occupancy
_atom_site_symmetry_multiplicity
_atom_site_calc_flag
_atom_site_refinement_flags
Cu1 Cu 0.257825(15) 0.697808(13) 0.268945(8) 0.02214(6) Uani 1 1 d .
O1 O 0.16784(9) 0.79678(8) 0.23451(5) 0.0220(2) Uani 1 1 d .
C2 C 0.12529(13) 0.77216(12) 0.18465(7) 0.0207(3) Uani 1 1 d .
C3 C 0.14084(14) 0.82848(12) 0.13477(7) 0.0233(3) Uani 1 1 d .
C4 C 0.21029(16) 0.92097(13) 0.13460(8) 0.0307(4) Uani 1 1 d .
C5 C 0.32538(17) 0.89134(16) 0.14938(9) 0.0383(5) Uani 1 1 d .
H5A H 0.3511 0.8438 0.1217 0.057 Uiso 1 1 d R
H5B H 0.3270 0.8622 0.1872 0.057 Uiso 1 1 d R
H5C H 0.3710 0.9492 0.1487 0.057 Uiso 1 1 d R
C6 C 0.1746(2) 0.99544(15) 0.17908(10) 0.0426(5) Uani 1 1 d .
H6A H 0.1719 0.9639 0.2162 0.064 Uiso 1 1 d R
H6B H 0.1041 1.0202 0.1693 0.064 Uiso 1 1 d R
H6C H 0.2252 1.0497 0.1802 0.064 Uiso 1 1 d R
C7 C 0.2128(2) 0.97146(16) 0.07721(9) 0.0442(5) Uani 1 1 d .
H7A H 0.1406 0.9906 0.0665 0.066 Uiso 1 1 d R
H7B H 0.2416 0.9266 0.0488 0.066 Uiso 1 1 d R
H7C H 0.2578 1.0297 0.0794 0.066 Uiso 1 1 d R
C8 C 0.09627(14) 0.79368(13) 0.08497(7) 0.0254(3) Uani 1 1 d .
H8 H 0.1056 0.8315 0.0517 0.031 Uiso 1 1 calc R
C9 C 0.03859(13) 0.70681(13) 0.08041(7) 0.0237(3) Uani 1 1 d .
C10 C -0.00416(16) 0.67351(13) 0.02272(7) 0.0295(4) Uani 1 1 d .
C11 C 0.0839(2) 0.6789(2) -0.02162(10) 0.0633(8) Uani 1 1 d .
H11A H 0.1051 0.7471 -0.0270 0.095 Uiso 1 1 d R
H11B H 0.0578 0.6523 -0.0574 0.095 Uiso 1 1 d R
H11C H 0.1452 0.6408 -0.0088 0.095 Uiso 1 1 d R
C12 C -0.0951(3) 0.7410(2) 0.00520(11) 0.0613(8) Uani 1 1 d .
H12A H -0.1184 0.7242 -0.0331 0.092 Uiso 1 1 d R
H12B H -0.0706 0.8088 0.0059 0.092 Uiso 1 1 d R
H12C H -0.1545 0.7332 0.0315 0.092 Uiso 1 1 d R
C13 C -0.0445(2) 0.56910(16) 0.02390(9) 0.0417(5) Uani 1 1 d .
H13A H -0.0653 0.5493 -0.0143 0.063 Uiso 1 1 d R
H13B H -0.1061 0.5648 0.0491 0.063 Uiso 1 1 d R
H13C H 0.0118 0.5259 0.0377 0.063 Uiso 1 1 d R
C14 C 0.02177(13) 0.65457(12) 0.12991(7) 0.0222(3) Uani 1 1 d .
H14 H -0.0184 0.5959 0.1289 0.027 Uiso 1 1 calc R
C15 C 0.06321(12) 0.68739(12) 0.18093(7) 0.0213(3) Uani 1 1 d .
C16 C 0.04420(13) 0.63148(12) 0.23492(7) 0.0225(3) Uani 1 1 d .
H16A H 0.0103 0.6750 0.2630 0.027 Uiso 1 1 calc R
H16B H -0.0049 0.5766 0.2274 0.027 Uiso 1 1 calc R
N17 N 0.14576(11) 0.59258(10) 0.25859(6) 0.0209(3) Uani 1 1 d .
H17 H 0.1742(16) 0.5539(15) 0.2347(9) 0.025 Uiso 1 1 d .
C18 C 0.12218(15) 0.53699(13) 0.31103(7) 0.0256(4) Uani 1 1 d .
H18A H 0.0608 0.4937 0.3036 0.031 Uiso 1 1 calc R
H18B H 0.1005 0.5839 0.3407 0.031 Uiso 1 1 calc R
C19 C 0.21375(15) 0.47455(13) 0.33418(7) 0.0264(4) Uani 1 1 d .
C20 C 0.17399(17) 0.43248(15) 0.39069(8) 0.0340(4) Uani 1 1 d .
H20A H 0.1060 0.3992 0.3848 0.051 Uiso 1 1 d R
H20B H 0.1645 0.4856 0.4179 0.051 Uiso 1 1 d R
H20C H 0.2261 0.3858 0.4053 0.051 Uiso 1 1 d R
C21 C 0.23758(14) 0.39252(12) 0.29160(7) 0.0254(3) Uani 1 1 d .
N22 N 0.29256(14) 0.41866(11) 0.24547(7) 0.0329(4) Uani 1 1 d .
C23 C 0.31470(17) 0.35117(14) 0.20655(9) 0.0353(4) Uani 1 1 d .
H23 H 0.3552 0.3698 0.1745 0.042 Uiso 1 1 calc R
C24 C 0.28121(15) 0.25501(13) 0.21089(9) 0.0320(4) Uani 1 1 d .
H24 H 0.2983 0.2085 0.1825 0.038 Uiso 1 1 calc R
C25 C 0.22236(14) 0.22898(12) 0.25763(8) 0.0303(4) Uani 1 1 d .
H25 H 0.1971 0.1640 0.2616 0.036 Uiso 1 1 calc R
C26 C 0.20032(14) 0.29742(13) 0.29847(8) 0.0284(4) Uani 1 1 d .
H26 H 0.1602 0.2801 0.3309 0.034 Uiso 1 1 calc R
C27 C 0.31305(16) 0.53470(13) 0.34763(7) 0.0274(4) Uani 1 1 d .
H27A H 0.2964 0.5794 0.3793 0.033 Uiso 1 1 calc R
H27B H 0.3696 0.4898 0.3606 0.033 Uiso 1 1 calc R
N28 N 0.35463(12) 0.59303(11) 0.30004(6) 0.0226(3) Uani 1 1 d .
H28 H 0.3574(17) 0.5519(16) 0.2740(10) 0.027 Uiso 1 1 d .
C29 C 0.46356(14) 0.62990(12) 0.31158(7) 0.0241(3) Uani 1 1 d .
H29A H 0.4961 0.6514 0.2756 0.029 Uiso 1 1 calc R
H29B H 0.5072 0.5758 0.3267 0.029 Uiso 1 1 calc R
C30 C 0.46566(14) 0.71317(12) 0.35270(7) 0.0223(3) Uani 1 1 d .
C31 C 0.53008(14) 0.70974(13) 0.40103(7) 0.0260(4) Uani 1 1 d .
H31 H 0.5667 0.6512 0.4100 0.031 Uiso 1 1 calc R
C32 C 0.54114(15) 0.79029(13) 0.43573(7) 0.0269(4) Uani 1 1 d .
C33 C 0.61542(18) 0.79268(14) 0.48763(8) 0.0354(4) Uani 1 1 d .
C34 C 0.6743(3) 0.69654(18) 0.49581(11) 0.0605(8) Uani 1 1 d .
H34A H 0.7187 0.6835 0.4627 0.091 Uiso 1 1 d R
H34B H 0.6229 0.6435 0.5005 0.091 Uiso 1 1 d R
H34C H 0.7193 0.7008 0.5295 0.091 Uiso 1 1 d R
C35 C 0.69878(19) 0.87335(17) 0.47965(9) 0.0430(5) Uani 1 1 d .
H35A H 0.6633 0.9369 0.4777 0.065 Uiso 1 1 d R
H35B H 0.7381 0.8618 0.4446 0.065 Uiso 1 1 d R
H35C H 0.7481 0.8728 0.5116 0.065 Uiso 1 1 d R
C36 C 0.5498(2) 0.81330(19) 0.54056(8) 0.0530(6) Uani 1 1 d .
H36A H 0.4934 0.7643 0.5440 0.079 Uiso 1 1 d R
H36B H 0.5180 0.8784 0.5377 0.079 Uiso 1 1 d R
H36C H 0.5958 0.8104 0.5739 0.079 Uiso 1 1 d R
C37 C 0.48291(15) 0.87377(13) 0.42139(7) 0.0254(4) Uani 1 1 d .
H37 H 0.4885 0.9291 0.4454 0.031 Uiso 1 1 calc R
C38 C 0.41724(14) 0.88078(12) 0.37415(7) 0.0227(3) Uani 1 1 d .
C39 C 0.35904(15) 0.97581(12) 0.35932(8) 0.0259(4) Uani 1 1 d .
C40 C 0.37279(17) 1.05470(14) 0.40444(9) 0.0336(4) Uani 1 1 d .
H40A H 0.3448 1.0309 0.4405 0.050 Uiso 1 1 d R
H40B H 0.3341 1.1135 0.3931 0.050 Uiso 1 1 d R
H40C H 0.4483 1.0702 0.4086 0.050 Uiso 1 1 d R
C41 C 0.40438(15) 1.01542(13) 0.30356(8) 0.0271(4) Uani 1 1 d .
H41A H 0.3712 1.0783 0.2948 0.041 Uiso 1 1 d R
H41B H 0.3896 0.9691 0.2730 0.041 Uiso 1 1 d R
H41C H 0.4813 1.0242 0.3073 0.041 Uiso 1 1 d R
C42 C 0.23933(16) 0.95689(13) 0.35281(9) 0.0338(4) Uani 1 1 d .
H42A H 0.2112 0.9298 0.3880 0.051 Uiso 1 1 d R
H42B H 0.2275 0.9105 0.3220 0.051 Uiso 1 1 d R
H42C H 0.2030 1.0184 0.3443 0.051 Uiso 1 1 d R
C43 C 0.40944(13) 0.79727(13) 0.33831(7) 0.0231(3) Uani 1 1 d .
O44 O 0.35350(11) 0.80032(9) 0.29019(6) 0.0309(3) Uani 1 1 d .
O1S O 0.34655(12) 0.64291(11) 0.17859(6) 0.0367(3) Uani 1 1 d D
H1S H 0.3972(18) 0.6917(17) 0.1714(10) 0.044 Uiso 1 1 d D
C2S C 0.30825(18) 0.60165(18) 0.12744(9) 0.0425(5) Uani 1 1 d .
H2S1 H 0.2710 0.6518 0.1056 0.051 Uiso 1 1 d R
H2S2 H 0.2592 0.5482 0.1362 0.051 Uiso 1 1 d R
H2S3 H 0.3681 0.5764 0.1054 0.051 Uiso 1 1 d R
O1T O -0.00251(12) 0.89461(10) 0.28566(6) 0.0337(3) Uani 1 1 d D
H1T H 0.0540(17) 0.8612(17) 0.2756(10) 0.040 Uiso 1 1 d D
C2T C -0.02561(17) 0.85889(17) 0.34026(8) 0.0371(5) Uani 1 1 d .
H2T1 H -0.0417 0.7890 0.3381 0.044 Uiso 1 1 d R
H2T2 H -0.0870 0.8938 0.3557 0.044 Uiso 1 1 d R
H2T3 H 0.0359 0.8690 0.3649 0.044 Uiso 1 1 d R
O1U O 0.5081(2) 0.7840(2) 0.19489(12) 0.0412(7) Uani 0.50 1 d P

loop_
_atom_site_aniso_label
_atom_site_aniso_U_11
_atom_site_aniso_U_22
_atom_site_aniso_U_33
_atom_site_aniso_U_23
_atom_site_aniso_U_13
_atom_site_aniso_U_12
Cu1 0.02622(10) 0.01477(10) 0.02544(10) -0.00087(7) -0.00339(8) -0.00062(8)
O1 0.0268(5) 0.0167(5) 0.0225(5) -0.0024(5) -0.0028(5) 0.0007(4)
C2 0.0211(8) 0.0172(8) 0.0237(8) -0.0030(6) 0.0014(6) 0.0008(6)
C3 0.0255(8) 0.0182(8) 0.0263(8) -0.0018(6) 0.0043(7) -0.0027(6)
C4 0.0418(11) 0.0228(9) 0.0276(9) -0.0052(7) 0.0079(8) -0.0092(8)
C5 0.0379(11) 0.0394(11) 0.0376(11) -0.0108(9) 0.0101(9) -0.0161(9)
C6 0.0586(14) 0.0218(10) 0.0475(12) -0.0115(9) 0.0219(11) -0.0144(9)
C7 0.0598(14) 0.0312(10) 0.0416(12) 0.0030(9) 0.0070(10) -0.0161(9)
C8 0.0326(9) 0.0207(8) 0.0231(8) 0.0025(7) 0.0028(7) -0.0003(7)
C9 0.0262(8) 0.0223(8) 0.0228(8) -0.0030(7) 0.0007(6) -0.0007(7)
C10 0.0395(10) 0.0247(9) 0.0242(8) -0.0040(7) -0.0020(8) -0.0013(7)
C11 0.0775(18) 0.078(2) 0.0346(12) -0.0255(12) 0.0192(12) -0.0361(16)
C12 0.086(2) 0.0507(14) 0.0475(14) -0.0217(12) -0.0390(14) 0.0259(14)
C13 0.0567(14) 0.0348(11) 0.0337(10) -0.0036(9) -0.0103(10) -0.0114(10)
C14 0.0220(8) 0.0179(8) 0.0268(8) -0.0023(7) 0.0021(6) -0.0014(6)
C15 0.0207(7) 0.0203(8) 0.0230(8) 0.0006(7) 0.0030(6) 0.0011(7)
C16 0.0235(8) 0.0206(8) 0.0235(8) -0.0009(7) 0.0018(7) -0.0026(6)
N17 0.0261(7) 0.0175(7) 0.0192(7) -0.0009(6) 0.0031(6) -0.0008(6)
C18 0.0331(9) 0.0229(9) 0.0206(8) -0.0013(7) 0.0049(7) -0.0021(7)
C19 0.0372(10) 0.0199(8) 0.0220(8) 0.0025(7) 0.0016(7) -0.0024(7)
C20 0.0488(12) 0.0297(10) 0.0235(9) 0.0041(8) 0.0047(8) -0.0041(9)
C21 0.0283(9) 0.0190(8) 0.0288(8) 0.0015(6) -0.0002(7) -0.0005(7)
N22 0.0470(9) 0.0210(7) 0.0308(8) -0.0020(6) 0.0088(7) -0.0040(7)
C23 0.0442(11) 0.0270(10) 0.0348(10) -0.0051(8) 0.0123(9) -0.0053(9)
C24 0.0331(10) 0.0211(9) 0.0420(10) -0.0078(8) 0.0036(8) 0.0013(7)
C25 0.0273(9) 0.0183(8) 0.0451(11) 0.0017(7) -0.0028(8) -0.0026(6)
C26 0.0302(8) 0.0219(8) 0.0331(9) 0.0046(8) 0.0017(7) -0.0037(8)
C27 0.0394(10) 0.0216(8) 0.0214(8) 0.0003(7) -0.0013(7) -0.0018(7)
N28 0.0296(8) 0.0172(7) 0.0208(7) -0.0017(6) -0.0031(6) 0.0004(6)
C29 0.0280(9) 0.0210(8) 0.0232(8) -0.0013(7) -0.0025(7) 0.0030(7)
C30 0.0265(8) 0.0192(8) 0.0210(8) -0.0001(6) -0.0005(6) -0.0012(7)
C31 0.0327(9) 0.0214(8) 0.0239(8) 0.0024(7) -0.0025(7) 0.0020(7)
C32 0.0374(9) 0.0233(9) 0.0199(8) 0.0005(7) -0.0027(7) 0.0002(8)
C33 0.0589(13) 0.0249(9) 0.0224(9) -0.0020(8) -0.0127(8) 0.0021(9)
C34 0.097(2) 0.0357(12) 0.0485(13) -0.0075(11) -0.0439(13) 0.0161(14)
C35 0.0471(12) 0.0465(12) 0.0356(11) -0.0023(9) -0.0162(9) 0.0006(10)
C36 0.0852(18) 0.0523(14) 0.0214(9) -0.0022(10) -0.0073(10) -0.0066(14)
C37 0.0356(10) 0.0200(8) 0.0206(8) -0.0031(6) 0.0024(7) -0.0016(7)
C38 0.0245(8) 0.0187(8) 0.0248(8) 0.0024(6) 0.0036(7) -0.0005(6)
C39 0.0264(9) 0.0188(8) 0.0325(9) -0.0010(7) 0.0004(7) 0.0003(7)
C40 0.0397(11) 0.0221(9) 0.0391(11) -0.0047(8) -0.0004(8) 0.0064(8)
C41 0.0308(9) 0.0183(8) 0.0323(10) 0.0034(7) -0.0004(7) 0.0003(7)
C42 0.0264(10) 0.0287(9) 0.0464(11) 0.0018(8) 0.0038(9) 0.0024(8)
C43 0.0246(8) 0.0198(8) 0.0248(8) 0.0010(7) -0.0024(6) -0.0041(7)
O44 0.0382(7) 0.0174(6) 0.0373(7) 0.0025(5) -0.0160(6) -0.0031(6)
O1S 0.0403(8) 0.0395(8) 0.0302(7) 0.0007(6) 0.0043(6) 0.0089(6)
C2S 0.0430(12) 0.0509(13) 0.0337(11) -0.0034(10) 0.0050(9) 0.0117(10)
O1T 0.0374(7) 0.0338(7) 0.0298(7) 0.0021(5) 0.0027(6) 0.0098(6)
C2T 0.0371(11) 0.0438(12) 0.0302(9) -0.0026(9) 0.0059(8) -0.0064(9)
O1U 0.0370(14) 0.0520(19) 0.0346(14) -0.0074(13) -0.0079(12) 0.0116(13)

loop_
_atom_type_symbol
_atom_type_description
_atom_type_scat_dispersion_real
_atom_type_scat_dispersion_imag
_atom_type_scat_source
C C 0.0033 0.0016 'International Tables Vol C Tables 4.2.6.8 and 6.1.1.4'
H H 0.0000 0.0000 'International Tables Vol C Tables 4.2.6.8 and 6.1.1.4'
N N 0.0061 0.0033 'International Tables Vol C Tables 4.2.6.8 and 6.1.1.4'
O O 0.0106 0.0060 'International Tables Vol C Tables 4.2.6.8 and 6.1.1.4'
Cu Cu 0.3201 1.2651 'International Tables Vol C Tables 4.2.6.8 and 6.1.1.4'

loop_
_geom_angle_atom_site_label_1
_geom_angle_atom_site_label_2
_geom_angle_atom_site_label_3
_geom_angle
O44 Cu1 O1 88.02(5)
O44 Cu1 N28 92.61(6)
O1 Cu1 N28 176.56(6)
O44 Cu1 N17 170.94(6)
O1 Cu1 N17 92.25(5)
N28 Cu1 N17 87.65(6)
O44 Cu1 O1S 99.33(6)
O1 Cu1 O1S 96.32(5)
N28 Cu1 O1S 80.23(6)
N17 Cu1 O1S 89.64(5)
C2 O1 Cu1 115.25(10)
O1 C2 C15 119.13(15)
O1 C2 C3 122.64(14)
C15 C2 C3 118.23(15)
C8 C3 C2 117.52(15)
C8 C3 C4 120.62(16)
C2 C3 C4 121.74(15)
C7 C4 C6 108.44(17)
C7 C4 C3 112.80(16)
C6 C4 C3 112.30(15)
C7 C4 C5 107.53(17)
C6 C4 C5 107.09(18)
C3 C4 C5 108.42(16)
C4 C5 H5A 109.5
C4 C5 H5B 109.4
H5A C5 H5B 109.5
C4 C5 H5C 109.5
H5A C5 H5C 109.5
H5B C5 H5C 109.5
C4 C6 H6A 109.5
C4 C6 H6B 109.5
H6A C6 H6B 109.5
C4 C6 H6C 109.5
H6A C6 H6C 109.5
H6B C6 H6C 109.5
C4 C7 H7A 109.4
C4 C7 H7B 109.5
H7A C7 H7B 109.5
C4 C7 H7C 109.5
H7A C7 H7C 109.5
H7B C7 H7C 109.5
C3 C8 C9 124.55(16)
C3 C8 H8 117.7
C9 C8 H8 117.7
C14 C9 C8 116.90(15)
C14 C9 C10 122.90(15)
C8 C9 C10 120.20(15)
C13 C10 C11 107.52(18)
C13 C10 C12 108.9(2)
C11 C10 C12 109.1(2)
C13 C10 C9 112.36(15)
C11 C10 C9 109.98(17)
C12 C10 C9 108.90(16)
C10 C11 H11A 109.4
C10 C11 H11B 109.5
H11A C11 H11B 109.5
C10 C11 H11C 109.5
H11A C11 H11C 109.5
H11B C11 H11C 109.5
C10 C12 H12A 109.5
C10 C12 H12B 109.5
H12A C12 H12B 109.5
C10 C12 H12C 109.5
H12A C12 H12C 109.5
H12B C12 H12C 109.5
C10 C13 H13A 109.5
C10 C13 H13B 109.5
H13A C13 H13B 109.5
C10 C13 H13C 109.5
H13A C13 H13C 109.5
H13B C13 H13C 109.5
C9 C14 C15 120.59(15)
C9 C14 H14 119.7
C15 C14 H14 119.7
C14 C15 C2 122.10(15)
C14 C15 C16 120.80(15)
C2 C15 C16 117.09(14)
N17 C16 C15 111.27(13)
N17 C16 H16A 109.4
C15 C16 H16A 109.4
N17 C16 H16B 109.4
C15 C16 H16B 109.4
H16A C16 H16B 108.0
C18 N17 C16 108.96(13)
C18 N17 Cu1 113.66(11)
C16 N17 Cu1 112.74(10)
C18 N17 H17 108.6(14)
C16 N17 H17 109.4(14)
Cu1 N17 H17 103.2(14)
N17 C18 C19 115.66(15)
N17 C18 H18A 108.4
C19 C18 H18A 108.4
N17 C18 H18B 108.4
C19 C18 H18B 108.4
H18A C18 H18B 107.4
C27 C19 C18 112.80(14)
C27 C19 C21 111.72(15)
C18 C19 C21 108.61(14)
C27 C19 C20 106.62(15)
C18 C19 C20 105.90(16)
C21 C19 C20 111.04(14)
C19 C20 H20A 109.5
C19 C20 H20B 109.5
H20A C20 H20B 109.5
C19 C20 H20C 109.5
H20A C20 H20C 109.5
H20B C20 H20C 109.5
N22 C21 C26 121.20(16)
N22 C21 C19 116.02(14)
C26 C21 C19 122.70(16)
C23 N22 C21 118.99(16)
N22 C23 C24 122.91(18)
N22 C23 H23 118.5
C24 C23 H23 118.5
C25 C24 C23 117.94(18)
C25 C24 H24 121.0
C23 C24 H24 121.0
C26 C25 C24 119.77(16)
C26 C25 H25 120.1
C24 C25 H25 120.1
C25 C26 C21 119.15(16)
C25 C26 H26 120.4
C21 C26 H26 120.4
N28 C27 C19 114.95(14)
N28 C27 H27A 108.5
C19 C27 H27A 108.5
N28 C27 H27B 108.5
C19 C27 H27B 108.5
H27A C27 H27B 107.5
C27 N28 C29 111.75(14)
C27 N28 Cu1 116.61(12)
C29 N28 Cu1 112.45(10)
C27 N28 H28 102.3(15)
C29 N28 H28 109.0(15)
Cu1 N28 H28 103.6(15)
N28 C29 C30 113.20(14)
N28 C29 H29A 108.9
C30 C29 H29A 108.9
N28 C29 H29B 108.9
C30 C29 H29B 108.9
H29A C29 H29B 107.8
C43 C30 C31 121.36(15)
C43 C30 C29 117.43(14)
C31 C30 C29 120.92(15)
C32 C31 C30 121.05(16)
C32 C31 H31 119.5
C30 C31 H31 119.5
C31 C32 C37 117.07(16)
C31 C32 C33 123.41(16)
C37 C32 C33 119.51(16)
C34 C33 C36 108.6(2)
C34 C33 C35 107.7(2)
C36 C33 C35 109.73(18)
C34 C33 C32 112.19(16)
C36 C33 C32 109.20(18)
C35 C33 C32 109.36(16)
C33 C34 H34A 109.4
C33 C34 H34B 109.5
H34A C34 H34B 109.5
C33 C34 H34C 109.5
H34A C34 H34C 109.5
H34B C34 H34C 109.5
C33 C35 H35A 109.5
C33 C35 H35B 109.5
H35A C35 H35B 109.5
C33 C35 H35C 109.5
H35A C35 H35C 109.5
H35B C35 H35C 109.5
C33 C36 H36A 109.5
C33 C36 H36B 109.5
H36A C36 H36B 109.5
C33 C36 H36C 109.5
H36A C36 H36C 109.5
H36B C36 H36C 109.5
C38 C37 C32 124.14(16)
C38 C37 H37 117.9
C32 C37 H37 117.9
C37 C38 C43 117.54(15)
C37 C38 C39 121.68(15)
C43 C38 C39 120.72(15)
C40 C39 C38 112.68(15)
C40 C39 C41 107.96(15)
C38 C39 C41 108.58(15)
C40 C39 C42 107.47(16)
C38 C39 C42 110.38(14)
C41 C39 C42 109.72(15)
C39 C40 H40A 109.5
C39 C40 H40B 109.5
H40A C40 H40B 109.5
C39 C40 H40C 109.5
H40A C40 H40C 109.5
H40B C40 H40C 109.5
C39 C41 H41A 109.5
C39 C41 H41B 109.5
H41A C41 H41B 109.5
C39 C41 H41C 109.5
H41A C41 H41C 109.5
H41B C41 H41C 109.5
C39 C42 H42A 109.5
C39 C42 H42B 109.5
H42A C42 H42B 109.5
C39 C42 H42C 109.5
H42A C42 H42C 109.5
H42B C42 H42C 109.5
O44 C43 C30 120.02(16)
O44 C43 C38 121.09(16)
C30 C43 C38 118.81(15)
C43 O44 Cu1 122.03(11)
C2S O1S Cu1 133.60(13)
C2S O1S H1S 111.0(15)
Cu1 O1S H1S 104.0(15)
O1S C2S H2S1 109.5
O1S C2S H2S2 109.3
H2S1 C2S H2S2 109.5
O1S C2S H2S3 109.5
H2S1 C2S H2S3 109.5
H2S2 C2S H2S3 109.5
C2T O1T H1T 103.6(16)
O1T C2T H2T1 109.4
O1T C2T H2T2 109.6
H2T1 C2T H2T2 109.5
O1T C2T H2T3 109.4
H2T1 C2T H2T3 109.5
H2T2 C2T H2T3 109.5

loop_
_geom_bond_atom_site_label_1
_geom_bond_atom_site_label_2
_geom_bond_distance
Cu1 O44 1.9182(13)
Cu1 O1 1.9467(12)
Cu1 N28 2.0226(15)
Cu1 N17 2.0328(14)
Cu1 O1S 2.5287(14)
O1 C2 1.340(2)
C2 C15 1.403(2)
C2 C3 1.425(2)
C3 C8 1.390(2)
C3 C4 1.540(2)
C4 C7 1.526(3)
C4 C6 1.534(3)
C4 C5 1.546(3)
C5 H5A 0.9800
C5 H5B 0.9800
C5 H5C 0.9800
C6 H6A 0.9800
C6 H6B 0.9800
C6 H6C 0.9800
C7 H7A 0.9800
C7 H7B 0.9800
C7 H7C 0.9800
C8 C9 1.399(2)
C8 H8 0.9500
C9 C14 1.390(2)
C9 C10 1.538(2)
C10 C13 1.519(3)
C10 C11 1.529(3)
C10 C12 1.529(3)
C11 H11A 0.9800
C11 H11B 0.9800
C11 H11C 0.9800
C12 H12A 0.9800
C12 H12B 0.9800
C12 H12C 0.9800
C13 H13A 0.9800
C13 H13B 0.9800
C13 H13C 0.9800
C14 C15 1.391(2)
C14 H14 0.9500
C15 C16 1.510(2)
C16 N17 1.495(2)
C16 H16A 0.9900
C16 H16B 0.9900
N17 C18 1.487(2)
N17 H17 0.85(2)
C18 C19 1.537(3)
C18 H18A 0.9900
C18 H18B 0.9900
C19 C27 1.532(3)
C19 C21 1.540(2)
C19 C20 1.541(2)
C20 H20A 0.9800
C20 H20B 0.9800
C20 H20C 0.9800
C21 N22 1.342(2)
C21 C26 1.395(2)
N22 C23 1.335(2)
C23 C24 1.387(3)
C23 H23 0.9500
C24 C25 1.379(3)
C24 H24 0.9500
C25 C26 1.376(3)
C25 H25 0.9500
C26 H26 0.9500
C27 N28 1.478(2)
C27 H27A 0.9900
C27 H27B 0.9900
N28 C29 1.488(2)
N28 H28 0.84(2)
C29 C30 1.500(2)
C29 H29A 0.9900
C29 H29B 0.9900
C30 C43 1.395(2)
C30 C31 1.404(2)
C31 C32 1.383(2)
C31 H31 0.9500
C32 C37 1.401(3)
C32 C33 1.545(2)
C33 C34 1.524(3)
C33 C36 1.528(3)
C33 C35 1.536(3)
C34 H34A 0.9800
C34 H34B 0.9800
C34 H34C 0.9800
C35 H35A 0.9800
C35 H35B 0.9800
C35 H35C 0.9800
C36 H36A 0.9800
C36 H36B 0.9800
C36 H36C 0.9800
C37 C38 1.395(2)
C37 H37 0.9500
C38 C43 1.428(2)
C38 C39 1.535(2)
C39 C40 1.530(3)
C39 C41 1.538(3)
C39 C42 1.538(3)
C40 H40A 0.9800
C40 H40B 0.9800
C40 H40C 0.9800
C41 H41A 0.9800
C41 H41B 0.9800
C41 H41C 0.9800
C42 H42A 0.9800
C42 H42B 0.9800
C42 H42C 0.9800
C43 O44 1.341(2)
O1S C2S 1.421(3)
O1S H1S 0.94(2)
C2S H2S1 0.9800
C2S H2S2 0.9800
C2S H2S3 0.9800
O1T C2T 1.413(2)
O1T H1T 0.88(2)
C2T H2T1 0.9800
C2T H2T2 0.9800
C2T H2T3 0.9800

loop_
_geom_hbond_atom_site_label_D
_geom_hbond_atom_site_label_H
_geom_hbond_atom_site_label_A
_geom_hbond_distance_DH
_geom_hbond_distance_HA
_geom_hbond_distance_DA
_geom_hbond_angle_DHA
N17 H17 N22 0.85(2) 2.39(2) 3.033(2) 132.2(18)
N28 H28 N22 0.84(2) 2.11(2) 2.827(2) 143(2)
O1S H1S O1U 0.94(2) 1.96(2) 2.834(4) 153(2)
O1T H1T O1 0.88(2) 1.94(2) 2.8052(18) 166(2)

loop_
_geom_torsion_atom_site_label_1
_geom_torsion_atom_site_label_2
_geom_torsion_atom_site_label_3
_geom_torsion_atom_site_label_4
_geom_torsion
O44 Cu1 O1 C2 138.95(12)
N17 Cu1 O1 C2 -50.11(11)
O1S Cu1 O1 C2 39.78(11)
Cu1 O1 C2 C15 56.71(17)
Cu1 O1 C2 C3 -122.99(14)
O1 C2 C3 C8 177.50(15)
C15 C2 C3 C8 -2.2(2)
O1 C2 C3 C4 1.4(2)
C15 C2 C3 C4 -178.30(15)
C8 C3 C4 C7 5.9(3)
C2 C3 C4 C7 -178.11(17)
C8 C3 C4 C6 128.8(2)
C2 C3 C4 C6 -55.2(2)
C8 C3 C4 C5 -113.05(19)
C2 C3 C4 C5 62.9(2)
C2 C3 C8 C9 -0.9(3)
C4 C3 C8 C9 175.27(16)
C3 C8 C9 C14 2.7(3)
C3 C8 C9 C10 -177.98(17)
C14 C9 C10 C13 -12.4(3)
C8 C9 C10 C13 168.37(18)
C14 C9 C10 C11 -132.1(2)
C8 C9 C10 C11 48.6(2)
C14 C9 C10 C12 108.4(2)
C8 C9 C10 C12 -70.9(2)
C8 C9 C14 C15 -1.4(2)
C10 C9 C14 C15 179.29(16)
C9 C14 C15 C2 -1.6(2)
C9 C14 C15 C16 179.35(15)
O1 C2 C15 C14 -176.24(15)
C3 C2 C15 C14 3.5(2)
O1 C2 C15 C16 2.8(2)
C3 C2 C15 C16 -177.46(14)
C14 C15 C16 N17 115.59(16)
C2 C15 C16 N17 -63.48(19)
C15 C16 N17 C18 -179.08(13)
C15 C16 N17 Cu1 53.75(15)
O1 Cu1 N17 C18 -128.90(12)
N28 Cu1 N17 C18 54.54(12)
O1S Cu1 N17 C18 134.78(12)
O1 Cu1 N17 C16 -4.27(11)
N28 Cu1 N17 C16 179.17(11)
O1S Cu1 N17 C16 -100.59(11)
C16 N17 C18 C19 167.92(14)
Cu1 N17 C18 C19 -65.44(16)
N17 C18 C19 C27 58.61(19)
N17 C18 C19 C21 -65.81(18)
N17 C18 C19 C20 174.86(14)
C27 C19 C21 N22 -48.0(2)
C18 C19 C21 N22 77.0(2)
C20 C19 C21 N22 -166.94(17)
C27 C19 C21 C26 135.08(17)
C18 C19 C21 C26 -99.88(19)
C20 C19 C21 C26 16.2(3)
C26 C21 N22 C23 -2.3(3)
C19 C21 N22 C23 -179.19(18)
C21 N22 C23 C24 1.6(3)
N22 C23 C24 C25 0.1(3)
C23 C24 C25 C26 -1.1(3)
C24 C25 C26 C21 0.4(3)
N22 C21 C26 C25 1.3(3)
C19 C21 C26 C25 178.02(16)
C18 C19 C27 N28 -55.7(2)
C21 C19 C27 N28 66.9(2)
C20 C19 C27 N28 -171.57(15)
C19 C27 N28 C29 -166.28(15)
C19 C27 N28 Cu1 62.44(18)
O44 Cu1 N28 C27 116.49(12)
N17 Cu1 N28 C27 -54.44(12)
O1S Cu1 N28 C27 -144.49(13)
O44 Cu1 N28 C29 -14.46(12)
N17 Cu1 N28 C29 174.60(12)
O1S Cu1 N28 C29 84.56(11)
C27 N28 C29 C30 -74.83(18)
Cu1 N28 C29 C30 58.54(16)
N28 C29 C30 C43 -59.5(2)
N28 C29 C30 C31 126.52(17)
C43 C30 C31 C32 -0.9(3)
C29 C30 C31 C32 172.88(16)
C30 C31 C32 C37 1.9(3)
C30 C31 C32 C33 -176.64(17)
C31 C32 C33 C34 0.0(3)
C37 C32 C33 C34 -178.5(2)
C31 C32 C33 C36 -120.4(2)
C37 C32 C33 C36 61.1(2)
C31 C32 C33 C35 119.5(2)
C37 C32 C33 C35 -59.0(2)
C31 C32 C37 C38 -1.4(3)
C33 C32 C37 C38 177.15(17)
C32 C37 C38 C43 -0.1(3)
C32 C37 C38 C39 -177.39(17)
C37 C38 C39 C40 -5.7(2)
C43 C38 C39 C40 177.06(16)
C37 C38 C39 C41 113.80(18)
C43 C38 C39 C41 -63.4(2)
C37 C38 C39 C42 -125.88(18)
C43 C38 C39 C42 56.9(2)
C31 C30 C43 O44 176.09(16)
C29 C30 C43 O44 2.1(2)
C31 C30 C43 C38 -0.7(3)
C29 C30 C43 C38 -174.68(15)
C37 C38 C43 O44 -175.62(16)
C39 C38 C43 O44 1.7(2)
C37 C38 C43 C30 1.2(2)
C39 C38 C43 C30 178.50(15)
C30 C43 O44 Cu1 48.4(2)
C38 C43 O44 Cu1 -134.86(14)
O1 Cu1 O44 C43 145.98(14)
N28 Cu1 O44 C43 -37.41(14)
O1S Cu1 O44 C43 -117.93(14)
O44 Cu1 O1S C2S -149.61(18)
O1 Cu1 O1S C2S -60.58(18)
N28 Cu1 O1S C2S 119.33(18)
N17 Cu1 O1S C2S 31.65(18)
